data_4344506
loop_
_publ_author_name
'Gervasio, G.'
'Rossetti, R.'
'Stanghellini, P.L.'
'Bor, G.'

_publ_section_title
;
 Synthesis and Structure of Co6(mue6-C2)(mue-CO)6(CO)8 (mue4-S): First
 Example of a Peripheral Dicarbide Metal Carbonyl Cluster
;
_journal_name_full 'Inorganic Chemistry'
_journal_page_first 2073
_journal_page_last 2079
_journal_volume 23
_journal_year 1984
_chemical_formula_sum 'C16 Co6 O14 S'
_chemical_name_systematic 'Co6 (C2) (C O)14 S'
_space_group_IT_number 19
_symmetry_space_group_name_Hall 'P 2ac 2ab'
_symmetry_space_group_name_H-M 'P 21 21 21'
_cell_angle_alpha 90
_cell_angle_beta 90
_cell_angle_gamma 90
_cell_formula_units_Z 4
_cell_length_a 18.618
_cell_length_b 13.528
_cell_length_c 9.151
_cell_volume 2304.810
_citation_journal_id_ASTM INOCAJ
_cod_data_source_file Gervasio_INOCAJ_1984_1835.cif
_cod_data_source_block C16Co6O14S1
_cod_original_cell_volume 2304.81
_cod_original_formula_sum 'C16 Co6 O14 S1'
_cod_database_code 4344506

loop_
_symmetry_equiv_pos_as_xyz
x,y,z
-x+1/2,-y,z+1/2
x+1/2,-y+1/2,-z
-x,y+1/2,-z+1/2

loop_
_atom_site_label
_atom_site_type_symbol
_atom_site_fract_x
_atom_site_fract_y
_atom_site_fract_z
_atom_site_occupancy
_atom_site_U_iso_or_equiv
C11 C+2 0.7143 0.0558 0.5909 1 0.0
C10 C+2 0.7652 0.1445 0.8297 1 0.0
O7 O-2 0.8287 0.4719 0.6134 1 0.0
O2 O-2 1.0923 0.2122 0.8899 1 0.0
O13 O-2 0.9289 -0.1423 0.3674 1 0.0
O8 O-2 0.674 0.3775 0.8279 1 0.0
O4 O-2 0.9857 0.1246 0.1183 1 0.0
Co4 Co 0.8098 0.2724 0.7719 1 0.0
C3 C+2 1.054 0.2256 0.4619 1 0.0
C8 C+2 0.7259 0.3348 0.8052 1 0.0
O11 O-2 0.6585 0.0251 0.5757 1 0.0
Co5 Co 0.801 0.112 0.6395 1 0.0
Co1 Co 1.0359 0.1157 0.6284 1 0.0
C9 C+2 0.8598 0.3031 0.9269 1 0.0
Co3 Co 0.8405 0.2717 0.4989 1 0.0
Co6 Co 0.9213 0.0283 0.5666 1 0.0
C12 C+2 0.8423 -0.0209 0.6935 1 0.0
O14 O-2 1.0102 -0.0836 0.7719 1 0.0
C6 C+2 0.7786 0.3034 0.3464 1 0.0
S1 S 0.8477 0.1131 0.41 1 0.0
C16 C 0.8819 0.2085 0.679 1 0.0
C1 C+2 1.1159 0.0555 0.5628 1 0.0
O12 O-2 0.8264 -0.0849 0.761 1 0.0
C13 C+2 0.9239 -0.0779 0.4452 1 0.0
O5 O-2 0.9488 0.3958 0.3473 1 0.0
C4 C+2 0.9771 0.1523 0.2334 1 0.0
O9 O-2 0.894 0.3171 1.0306 1 0.0
C15 C 0.9459 0.166 0.6385 1 0.0
O6 O-2 0.7411 0.3219 0.256 1 0.0
O3 O-2 1.106 0.2684 0.4388 1 0.0
O1 O-2 1.1667 0.0235 0.5153 1 0.0
O10 O-2 0.7362 0.1177 0.9328 1 0.0
Co2 Co 0.9596 0.1852 0.4242 1 0.0
C7 C+2 0.8308 0.3894 0.5986 1 0.0
C14 C+2 0.9893 -0.0231 0.694 1 0.0
C5 C+2 0.9301 0.3201 0.3941 1 0.0
C2 C+2 1.0716 0.1736 0.788 1 0.0
